data_4003869
loop_
_publ_author_name
'Fateev, Sergey A.'
'Petrov, Andrey A.'
'Marchenko, Ekaterina I.'
'Zubavichus, Yan V.'
'Khrustalev, Victor N.'
'Petrov, Andrey V.'
'Aksenov, Sergey M.'
'Goodilin, Eugene A.'
'Tarasov, Alexey B.'

_publ_section_title
;
 FA2PbBr4: Synthesis, Structure, and Unusual Optical Properties of Two
 Polymorphs of Formamidinium-Based Layered (110) Hybrid Perovskite
;
_journal_name_full 'Chemistry of Materials'
_journal_paper_doi 10.1021/acs.chemmater.1c00382
_journal_year 2021
_chemical_formula_sum 'C4 Br8 N8 Pb2'
_chemical_formula_weight 1213.71
_space_group_IT_number 2
_space_group_name_Hall '-P 1'
_space_group_name_H-M_alt 'P -1'
_symmetry_cell_setting triclinic
_symmetry_Int_Tables_number 2
_symmetry_space_group_name_Hall '-P 1'
_symmetry_space_group_name_H-M 'P -1'
_cell_angle_alpha 65.92(3)
_cell_angle_beta 73.01(3)
_cell_angle_gamma 83.76(3)
_cell_formula_units_Z 2
_cell_length_a 8.5642(17)
_cell_length_b 11.884(2)
_cell_length_c 14.312(3)
_cell_measurement_reflns_used 500
_cell_measurement_temperature 100(2)
_cell_measurement_theta_max 30.2
_cell_measurement_theta_min 3.2
_cell_volume 1271.7(6)
_diffrn_ambient_temperature 100(2)
_diffrn_measured_fraction_theta_full 0.99
_diffrn_measured_fraction_theta_max 0.99
_diffrn_measurement_device 'Rayonix SX165 CCD'
_diffrn_measurement_method '/f scan'
_diffrn_radiation_probe x-ray
_diffrn_radiation_type synchrotron
_diffrn_radiation_wavelength 0.80246
_diffrn_reflns_av_R_equivalents 0.1369
_diffrn_reflns_av_unetI/netI 0.1319
_diffrn_reflns_limit_h_max 10
_diffrn_reflns_limit_h_min -10
_diffrn_reflns_limit_k_max 15
_diffrn_reflns_limit_k_min -15
_diffrn_reflns_limit_l_max 18
_diffrn_reflns_limit_l_min -18
_diffrn_reflns_number 24310
_diffrn_reflns_theta_full 30.87
_diffrn_reflns_theta_max 30.87
_diffrn_reflns_theta_min 3.16
_exptl_absorpt_coefficient_mu 32.973
_exptl_absorpt_correction_T_max 0.06
_exptl_absorpt_correction_T_min 0.06
_exptl_absorpt_correction_type multi-scan
_exptl_absorpt_process_details 'Scala (Evans, 2006)'
_exptl_crystal_colour black
_exptl_crystal_density_diffrn 3.1695
_exptl_crystal_description 'prism '
_exptl_crystal_F_000 1048
_refine_diff_density_max 20.87
_refine_diff_density_min -8.37
_refine_ls_extinction_coef 4100(600)
_refine_ls_extinction_method 'B-C type 1 Gaussian isotropic (Becker & Coppens, 1974)'
_refine_ls_goodness_of_fit_gt 2.77
_refine_ls_goodness_of_fit_ref 2.50
_refine_ls_hydrogen_treatment constr
_refine_ls_number_constraints 0
_refine_ls_number_parameters 140
_refine_ls_number_reflns 5529
_refine_ls_number_restraints 0
_refine_ls_R_factor_all 0.1677
_refine_ls_R_factor_gt 0.1620
_refine_ls_shift/su_max 0.0460
_refine_ls_shift/su_mean 0.0080
_refine_ls_structure_factor_coef Fsqd
_refine_ls_weighting_details w=1/(\s^2^(I)+0.0016I^2^)
_refine_ls_weighting_scheme sigma
_refine_ls_wR_factor_gt 0.3524
_refine_ls_wR_factor_ref 0.3545
_reflns_number_gt 4446
_reflns_number_total 5529
_reflns_threshold_expression I>3\s(I)
_cod_data_source_file cm1c00382_si_002.cif
_cod_data_source_block FAPbBr
_cod_depositor_comments
;
The following automatic conversions were performed:

data item '_diffrn_radiation_probe' value 'X-ray' was changed to
'x-ray' in accordance with the
/home/data/users/saulius/crontab/automatic-downloads/rss-feeds/ACS/lib/dictionaries/cif_core.dic
dictionary named 'cif_core.dic' version 2.4.2 last updated on
2011-04-26.

Automatic conversion script
Id: cif_fix_values 7556 2019-12-06 15:28:31Z antanas 
;
_cod_database_code 4003869

loop_
_space_group_symop_id
_space_group_symop_operation_xyz
1 x,y,z
2 -x,-y,-z

loop_
_atom_site_label
_atom_site_type_symbol
_atom_site_fract_x
_atom_site_fract_y
_atom_site_fract_z
_atom_site_adp_type
_atom_site_U_iso_or_equiv
_atom_site_site_symmetry_multiplicity
_atom_site_occupancy
_atom_site_calc_flag
_atom_site_refinement_flags
_atom_site_disorder_assembly
_atom_site_disorder_group
Pb1 Pb 0.67789(13) 0.69571(9) 0.15812(9) Uani 0.0218(5) 2 1 d . . .
Pb2 Pb 0.33943(13) 0.81747(9) -0.18289(9) Uani 0.0213(5) 2 1 d . . .
Br1 Br 1.0110(3) 0.7608(2) -0.0105(2) Uani 0.0270(12) 2 1 d . . .
Br2 Br 0.7127(4) 0.9206(2) 0.2009(2) Uani 0.0277(11) 2 1 d . . .
Br3 Br 0.3607(3) 0.6575(3) 0.3143(2) Uani 0.0272(11) 2 1 d . . .
Br4 Br 0.6483(3) 0.4488(2) 0.1566(2) Uani 0.0271(11) 2 1 d . . .
Br5 Br 0.8563(3) 0.5655(3) 0.3247(2) Uani 0.0284(12) 2 1 d . . .
Br6 Br 0.5023(3) 0.7869(3) -0.0097(2) Uani 0.0272(11) 2 1 d . . .
Br7 Br 0.6542(3) 0.8706(3) -0.3442(2) Uani 0.0275(11) 2 1 d . . .
Br8 Br 0.1639(3) 0.8826(3) -0.3435(2) Uani 0.0276(11) 2 1 d . . .
N1 N 0.757(3) 0.486(2) 0.827(2) Uiso 0.038(6) 2 1 d . . .
N2 N 0.934(3) 0.592(2) 0.862(2) Uiso 0.037(6) 2 1 d . . .
C1 C 0.781(3) 0.566(2) 0.862(2) Uiso 0.025(5) 2 1 d . . .
N3 N 0.827(3) -0.014(2) 0.7823(19) Uiso 0.029(5) 2 1 d . . .
N4 N 0.848(3) 0.086(2) 0.890(2) Uiso 0.032(5) 2 1 d . . .
C2 C 0.754(4) 0.045(3) 0.846(2) Uiso 0.030(6) 2 1 d . . .
N5 N 0.550(3) 0.178(2) 0.5408(19) Uiso 0.028(5) 2 1 d . . .
N6 N 0.448(3) 0.379(2) 0.4756(19) Uiso 0.029(5) 2 1 d . . .
C3 C 0.531(3) 0.288(2) 0.462(2) Uiso 0.022(5) 2 1 d . . .
N7 N 0.001(3) 0.281(2) 0.444(2) Uiso 0.041(6) 2 1 d . . .
N8 N 0.115(3) 0.193(2) 0.585(2) Uiso 0.031(5) 2 1 d . . .
C4 C 0.035(4) 0.283(3) 0.529(2) Uiso 0.034(6) 2 1 d . . .

loop_
_atom_site_aniso_label
_atom_site_aniso_type_symbol
_atom_site_aniso_U_11
_atom_site_aniso_U_22
_atom_site_aniso_U_33
_atom_site_aniso_U_12
_atom_site_aniso_U_13
_atom_site_aniso_U_23
Pb1 Pb 0.0185(6) 0.0186(6) 0.0357(7) -0.0006(4) -0.0101(4) -0.0160(4)
Pb2 Pb 0.0181(6) 0.0179(5) 0.0354(7) -0.0007(4) -0.0102(4) -0.0158(4)
Br1 Br 0.0193(14) 0.0287(14) 0.0394(17) -0.0049(12) -0.0058(12) -0.0200(12)
Br2 Br 0.0311(15) 0.0181(12) 0.0423(16) 0.0008(11) -0.0121(12) -0.0189(11)
Br3 Br 0.0224(14) 0.0268(13) 0.0366(16) -0.0002(11) -0.0078(11) -0.0167(11)
Br4 Br 0.0236(14) 0.0201(12) 0.0479(17) -0.0001(11) -0.0133(12) -0.0210(11)
Br5 Br 0.0248(14) 0.0294(14) 0.0404(17) 0.0057(12) -0.0153(12) -0.0201(12)
Br6 Br 0.0231(14) 0.0277(13) 0.0374(16) -0.0005(11) -0.0144(11) -0.0149(11)
Br7 Br 0.0211(14) 0.0284(14) 0.0397(17) -0.0015(11) -0.0081(11) -0.0198(12)
Br8 Br 0.0232(14) 0.0296(14) 0.0404(17) 0.0028(12) -0.0137(12) -0.0213(12)

loop_
_atom_type_symbol
_atom_type_scat_dispersion_real
_atom_type_scat_dispersion_imag
_atom_type_scat_source
C 0.0050 0.0020 'International Tables Vol C tables 4.2.6.8 and 6.1.1.1'
H 0.0000 0.0000 'International Tables Vol C tables 4.2.6.8 and 6.1.1.1'
Br -0.9621 2.9511 'International Tables Vol C tables 4.2.6.8 and 6.1.1.1'
N 0.0090 0.0040 'International Tables Vol C tables 4.2.6.8 and 6.1.1.1'
Pb -7.4040 10.6371 'International Tables Vol C tables 4.2.6.8 and 6.1.1.1'

loop_
_geom_angle_atom_site_label_1
_geom_angle_atom_site_label_2
_geom_angle_atom_site_label_3
_geom_angle_site_symmetry_1
_geom_angle_site_symmetry_2
_geom_angle_site_symmetry_3
_geom_angle
_geom_angle_publ_flag
Br1 Pb1 Br2 . . . 89.05(9) ?
Br1 Pb1 Br3 . . . 174.85(10) ?
Br1 Pb1 Br4 . . . 95.18(9) ?
Br1 Pb1 Br5 . . . 88.50(9) ?
Br1 Pb1 Br6 . . . 91.33(9) ?
Br2 Pb1 Br3 . . . 86.27(10) ?
Br2 Pb1 Br4 . . . 169.50(10) ?
Br2 Pb1 Br5 . . . 84.54(10) ?
Br2 Pb1 Br6 . . . 104.44(10) ?
Br3 Pb1 Br4 . . . 89.79(9) ?
Br3 Pb1 Br5 . . . 93.18(9) ?
Br3 Pb1 Br6 . . . 87.77(9) ?
Br4 Pb1 Br5 . . . 85.96(10) ?
Br4 Pb1 Br6 . . . 85.10(10) ?
Br5 Pb1 Br6 . . . 171.02(11) ?
Br1 Pb2 Br2 1_455 . 2_675 85.67(9) ?
Br1 Pb2 Br4 1_455 . 2_665 88.77(9) ?
Br1 Pb2 Br6 1_455 . . 87.77(9) ?
Br1 Pb2 Br7 1_455 . . 179.11(11) ?
Br1 Pb2 Br8 1_455 . . 89.19(9) ?
Br2 Pb2 Br4 2_675 . 2_665 173.76(9) ?
Br2 Pb2 Br6 2_675 . . 84.68(10) ?
Br2 Pb2 Br7 2_675 . . 94.30(9) ?
Br2 Pb2 Br8 2_675 . . 86.46(10) ?
Br4 Pb2 Br6 2_665 . . 97.95(10) ?
Br4 Pb2 Br7 2_665 . . 91.30(9) ?
Br4 Pb2 Br8 2_665 . . 90.63(10) ?
Br6 Pb2 Br7 . . . 91.34(10) ?
Br6 Pb2 Br8 . . . 170.83(10) ?
Br7 Pb2 Br8 . . . 91.70(10) ?
Pb1 Br1 Pb2 . . 1_655 177.30(14) ?
Pb1 Br1 N2 . . 1_554 93.4(4) ?
Pb1 Br1 N4 . . 2_766 93.8(4) ?
Pb2 Br1 N2 1_655 . 1_554 83.9(4) ?
Pb2 Br1 N4 1_655 . 2_766 88.9(4) ?
N2 Br1 N4 1_554 . 2_766 170.8(6) ?
Pb1 Br2 Pb2 . . 2_675 156.63(13) ?
Pb1 Br2 N5 . . 2_666 97.7(5) ?
Pb1 Br2 N8 . . 2_666 104.3(5) ?
Pb2 Br2 N5 2_675 . 2_666 88.9(4) ?
Pb2 Br2 N8 2_675 . 2_666 98.5(5) ?
N5 Br2 N8 2_666 . 2_666 61.7(6) ?
Pb1 Br3 N1 . . 2_666 86.2(4) ?
Pb1 Br3 N6 . . . 94.6(4) ?
N1 Br3 N6 2_666 . . 87.8(7) ?
Pb1 Br4 Pb2 . . 2_665 169.03(13) ?
Pb1 Br4 N1 . . 2_666 86.5(5) ?
Pb1 Br4 N2 . . 2_766 88.4(5) ?
Pb2 Br4 N1 2_665 . 2_666 101.7(5) ?
Pb2 Br4 N2 2_665 . 2_766 83.4(5) ?
N1 Br4 N2 2_666 . 2_766 174.9(7) ?
Pb1 Br5 N1 . . 2_766 102.5(5) ?
Pb1 Br5 N6 . . 2_666 93.6(4) ?
Pb1 Br5 N7 . . 1_655 138.9(7) ?
N1 Br5 N6 2_766 . 2_666 161.3(8) ?
N1 Br5 N7 2_766 . 1_655 67.4(6) ?
N6 Br5 N7 2_666 . 1_655 106.1(6) ?
Pb1 Br6 Pb2 . . . 165.86(13) ?
Pb1 Br6 N4 . . 2_666 101.3(5) ?
Pb2 Br6 N4 . . 2_666 88.3(5) ?
Pb2 Br7 N3 . . 1_564 94.6(4) ?
Pb2 Br7 N5 . . 1_564 90.9(4) ?
Pb2 Br7 N7 . . 2_665 140.8(4) ?
N3 Br7 N5 1_564 . 1_564 81.4(7) ?
N3 Br7 N7 1_564 . 2_665 98.2(7) ?
N5 Br7 N7 1_564 . 2_665 127.6(5) ?
Pb2 Br8 N3 . . 1_464 97.5(5) ?
Pb2 Br8 N5 . . 2_665 101.3(5) ?
Pb2 Br8 N7 . . 2_565 134.7(4) ?
Pb2 Br8 N8 . . 1_564 102.6(6) ?
N3 Br8 N5 1_464 . 2_665 160.8(6) ?
N3 Br8 N7 1_464 . 2_565 101.0(7) ?
N3 Br8 N8 1_464 . 1_564 60.9(5) ?
N5 Br8 N7 2_665 . 2_565 68.2(7) ?
N5 Br8 N8 2_665 . 1_564 110.5(5) ?
N7 Br8 N8 2_565 . 1_564 122.5(7) ?
Br3 N1 Br4 2_666 . 2_666 73.6(7) ?
Br3 N1 Br5 2_666 . 2_766 79.7(7) ?
Br3 N1 C1 2_666 . . 163(2) ?
Br4 N1 Br5 2_666 . 2_766 148.1(11) ?
Br4 N1 C1 2_666 . . 95.5(18) ?
Br5 N1 C1 2_766 . . 106.1(18) ?
Br1 N2 Br4 1_556 . 2_766 75.9(7) ?
Br1 N2 C1 1_556 . . 125(2) ?
Br4 N2 C1 2_766 . . 157(2) ?
N1 C1 N2 . . . 122(3) ?
Br7 N3 Br8 1_546 . 1_646 81.7(7) ?
Br7 N3 C2 1_546 . . 128(2) ?
Br8 N3 C2 1_646 . . 150(2) ?
Br1 N4 Br6 2_766 . 2_666 75.2(6) ?
Br1 N4 C2 2_766 . . 164.0(19) ?
Br6 N4 C2 2_666 . . 89.4(17) ?
N3 C2 N4 . . . 119(3) ?
Br2 N5 Br7 2_666 . 1_546 77.1(4) ?
Br2 N5 Br8 2_666 . 2_665 150.9(7) ?
Br2 N5 C3 2_666 . . 122.3(17) ?
Br7 N5 Br8 1_546 . 2_665 74.0(5) ?
Br7 N5 C3 1_546 . . 158(2) ?
Br8 N5 C3 2_665 . . 85.5(15) ?
Br3 N6 Br5 . . 2_666 85.5(6) ?
Br3 N6 C3 . . . 134.7(18) ?
Br5 N6 C3 2_666 . . 138.3(15) ?
N5 C3 N6 . . . 126(3) ?
Br5 N7 Br7 1_455 . 2_665 129.8(7) ?
Br5 N7 Br8 1_455 . 2_565 100.2(9) ?
Br5 N7 C4 1_455 . . 105(2) ?
Br7 N7 Br8 2_665 . 2_565 77.8(7) ?
Br7 N7 C4 2_665 . . 101.2(19) ?
Br8 N7 C4 2_565 . . 146.9(18) ?
Br2 N8 Br8 2_666 . 1_546 71.7(5) ?
Br2 N8 C4 2_666 . . 146(3) ?
Br8 N8 C4 1_546 . . 139(3) ?
N7 C4 N8 . . . 121(3) ?

loop_
_geom_bond_atom_site_label_1
_geom_bond_atom_site_label_2
_geom_bond_site_symmetry_1
_geom_bond_site_symmetry_2
_geom_bond_distance
_geom_bond_publ_flag
Pb1 Br1 . . 3.081(3) ?
Pb1 Br2 . . 3.037(4) ?
Pb1 Br3 . . 2.911(3) ?
Pb1 Br4 . . 2.982(4) ?
Pb1 Br5 . . 3.003(4) ?
Pb1 Br6 . . 2.973(4) ?
Pb2 Br1 . 1_455 3.074(3) ?
Pb2 Br2 . 2_675 3.010(3) ?
Pb2 Br4 . 2_665 3.024(3) ?
Pb2 Br6 . . 3.065(4) ?
Pb2 Br7 . . 2.922(3) ?
Pb2 Br8 . . 2.908(4) ?
Br1 N2 . 1_554 3.43(4) ?
Br1 N4 . 2_766 3.47(3) ?
Br2 N5 . 2_666 3.50(2) ?
Br2 N8 . 2_666 3.50(3) ?
Br3 N1 . 2_666 3.51(4) ?
Br3 N6 . . 3.33(2) ?
Br4 N1 . 2_666 3.43(3) ?
Br4 N2 . 2_766 3.51(3) ?
Br5 N1 . 2_766 3.53(3) ?
Br5 N6 . 2_666 3.49(3) ?
Br5 N7 . 1_655 3.39(3) ?
Br6 N4 . 2_666 3.51(3) ?
Br7 N3 . 1_564 3.38(3) ?
Br7 N5 . 1_564 3.48(2) ?
Br7 N7 . 2_665 3.53(3) ?
Br8 N3 . 1_464 3.33(2) ?
Br8 N5 . 2_665 3.42(3) ?
Br8 N7 . 2_565 3.45(4) ?
Br8 N8 . 1_564 3.42(2) ?
N1 C1 . . 1.31(5) ?
N2 C1 . . 1.38(4) ?
N3 C2 . . 1.35(4) ?
N4 C2 . . 1.38(5) ?
N5 C3 . . 1.37(3) ?
N6 C3 . . 1.28(4) ?
N7 C4 . . 1.35(5) ?
N8 C4 . . 1.31(4) ?
